data_1512413
loop_
_publ_author_name
'Rui-hong Zhang'
'Qing-lun Wang'
'Guang-ming Yang'

_publ_section_title
;
 Synthesis and crystal structures of the first cobalt complexes of
 macrocyclic oxamido
;
_journal_name_full
;
Inorganica Chimica Acta
;
_journal_page_first 178
_journal_page_last 183
_journal_paper_doi 10.1016/j.ica.2012.04.022
_journal_volume 390
_journal_year 2012
_chemical_formula_moiety 'C20 H20 Cd0.50 Co N10 O3'
_chemical_formula_sum 'C20 H20 Cd0.5 Co N10 O3'
_chemical_formula_weight 563.59
_chemical_name_systematic
; 
 ? 
;
_space_group_IT_number 2
_symmetry_cell_setting triclinic
_symmetry_space_group_name_Hall '-P 1'
_symmetry_space_group_name_H-M 'P -1'
_atom_sites_solution_hydrogens geom
_atom_sites_solution_primary direct
_atom_sites_solution_secondary difmap
_audit_creation_method SHELXL-97
_cell_angle_alpha 97.967(5)
_cell_angle_beta 95.629(9)
_cell_angle_gamma 104.336(7)
_cell_formula_units_Z 2
_cell_length_a 8.713(4)
_cell_length_b 9.714(5)
_cell_length_c 13.316(6)
_cell_measurement_reflns_used 3458
_cell_measurement_temperature 113(2)
_cell_measurement_theta_max 27.9
_cell_measurement_theta_min 2.2
_cell_volume 1071.1(9)
_computing_cell_refinement CrystalClear
_computing_data_collection CrystalClear
_computing_data_reduction CrystalClear
_computing_publication_material 'CrystalStructure 3.7.0'
_computing_structure_refinement 'SHELXL-97 (Sheldrick, 1997)'
_computing_structure_solution 'SHELXS-97 (Sheldrick, 1990)'
_diffrn_ambient_temperature 113(2)
_diffrn_detector_area_resol_mean 7.31
_diffrn_measured_fraction_theta_full 0.998
_diffrn_measured_fraction_theta_max 0.998
_diffrn_measurement_device_type 'Rigaku Saturn'
_diffrn_measurement_method \w
_diffrn_radiation_monochromator confocal
_diffrn_radiation_source 'Rotating anode'
_diffrn_radiation_type MoK\a
_diffrn_radiation_wavelength 0.71070
_diffrn_reflns_av_R_equivalents 0.0334
_diffrn_reflns_av_sigmaI/netI 0.0377
_diffrn_reflns_limit_h_max 10
_diffrn_reflns_limit_h_min -10
_diffrn_reflns_limit_k_max 11
_diffrn_reflns_limit_k_min -10
_diffrn_reflns_limit_l_max 15
_diffrn_reflns_limit_l_min -15
_diffrn_reflns_number 10913
_diffrn_reflns_theta_full 25.02
_diffrn_reflns_theta_max 25.02
_diffrn_reflns_theta_min 2.20
_exptl_absorpt_coefficient_mu 1.332
_exptl_absorpt_correction_T_max 0.8151
_exptl_absorpt_correction_T_min 0.7765
_exptl_absorpt_correction_type multi-scan
_exptl_absorpt_process_details CrystalClear
_exptl_crystal_colour colorless
_exptl_crystal_density_diffrn 1.748
_exptl_crystal_density_method 'not measured'
_exptl_crystal_description prism
_exptl_crystal_F_000 570
_exptl_crystal_size_max 0.20
_exptl_crystal_size_mid 0.18
_exptl_crystal_size_min 0.16
_refine_diff_density_max 0.521
_refine_diff_density_min -0.428
_refine_diff_density_rms 0.068
_refine_ls_extinction_method none
_refine_ls_goodness_of_fit_ref 1.028
_refine_ls_hydrogen_treatment mixed
_refine_ls_matrix_type full
_refine_ls_number_parameters 324
_refine_ls_number_reflns 3775
_refine_ls_number_restraints 2
_refine_ls_restrained_S_all 1.028
_refine_ls_R_factor_all 0.0301
_refine_ls_R_factor_gt 0.0252
_refine_ls_shift/su_max 0.001
_refine_ls_shift/su_mean 0.000
_refine_ls_structure_factor_coef Fsqd
_refine_ls_weighting_details 'calc w=1/[\s^2^(Fo^2^)+(0.0337P)^2^+0.0000P] where P=(Fo^2^+2Fc^2^)/3'
_refine_ls_weighting_scheme calc
_refine_ls_wR_factor_gt 0.0592
_refine_ls_wR_factor_ref 0.0610
_reflns_number_gt 3299
_reflns_number_total 3775
_reflns_threshold_expression >2sigma(I)
_cod_data_source_file ICA-2012-390-178-183-3.cif
_cod_data_source_block shelxl
_cod_original_cell_volume 1071.1(8)
_cod_original_formula_sum 'C20 H20 Cd0.50 Co N10 O3'
_cod_database_code 1512413

loop_
_symmetry_equiv_pos_as_xyz
'x, y, z'
'-x, -y, -z'

loop_
_atom_site_label
_atom_site_type_symbol
_atom_site_fract_x
_atom_site_fract_y
_atom_site_fract_z
_atom_site_U_iso_or_equiv
_atom_site_adp_type
_atom_site_occupancy
_atom_site_symmetry_multiplicity
_atom_site_calc_flag
_atom_site_refinement_flags
Cd1 Cd 0.0000 0.0000 0.0000 0.01239(8) Uani 1 2 d S
Co1 Co 0.56513(3) 0.25794(3) 0.24015(2) 0.01147(9) Uani 1 1 d .
N1 N 0.3890(2) 0.09865(18) 0.24721(14) 0.0124(4) Uani 1 1 d .
N2 N 0.7164(2) 0.1881(2) 0.31892(15) 0.0158(4) Uani 1 1 d .
N3 N 0.7416(2) 0.40828(19) 0.21787(14) 0.0144(4) Uani 1 1 d .
N4 N 0.4126(2) 0.32083(18) 0.15892(14) 0.0113(4) Uani 1 1 d .
N5 N 0.5341(2) 0.3804(2) 0.36187(15) 0.0180(4) Uani 1 1 d .
N6 N 0.3963(3) 0.3713(2) 0.37143(15) 0.0233(5) Uani 1 1 d .
N7 N 0.2646(3) 0.3672(3) 0.38162(18) 0.0420(7) Uani 1 1 d .
N8 N 0.5996(2) 0.1414(2) 0.11273(14) 0.0172(4) Uani 1 1 d .
N9 N 0.7070(2) 0.0863(2) 0.11078(14) 0.0159(4) Uani 1 1 d .
N10 N 0.8097(2) 0.0273(2) 0.10780(15) 0.0220(5) Uani 1 1 d .
O1 O 0.16366(17) 0.22044(15) 0.06093(12) 0.0149(3) Uani 1 1 d .
O2 O 0.16082(18) -0.02960(15) 0.13416(12) 0.0157(4) Uani 1 1 d .
O3 O 0.8250(3) 0.6483(2) 0.41184(17) 0.0372(5) Uani 1 1 d D
C1 C 0.2807(3) 0.2178(2) 0.12324(17) 0.0120(5) Uani 1 1 d .
C2 C 0.2738(3) 0.0810(2) 0.16997(17) 0.0134(5) Uani 1 1 d .
C3 C 0.3920(3) -0.0105(2) 0.30685(17) 0.0132(5) Uani 1 1 d .
C4 C 0.2466(3) -0.0973(2) 0.32572(17) 0.0175(5) Uani 1 1 d .
H4 H 0.1490 -0.0793 0.3001 0.021 Uiso 1 1 calc R
C5 C 0.2426(3) -0.2087(2) 0.38086(18) 0.0206(6) Uani 1 1 d .
H5 H 0.1431 -0.2667 0.3927 0.025 Uiso 1 1 calc R
C6 C 0.3851(3) -0.2352(3) 0.41888(19) 0.0234(6) Uani 1 1 d .
H6 H 0.3836 -0.3134 0.4548 0.028 Uiso 1 1 calc R
C7 C 0.5280(3) -0.1475(2) 0.40410(18) 0.0219(6) Uani 1 1 d .
H7 H 0.6245 -0.1650 0.4323 0.026 Uiso 1 1 calc R
C8 C 0.5377(3) -0.0326(2) 0.34893(17) 0.0153(5) Uani 1 1 d .
C9 C 0.6989(3) 0.0631(2) 0.34746(17) 0.0158(5) Uani 1 1 d .
C10 C 0.8432(3) 0.0131(3) 0.3841(2) 0.0267(6) Uani 1 1 d .
H10A H 0.9346 0.0578 0.3515 0.040 Uiso 1 1 calc R
H10B H 0.8189 -0.0920 0.3659 0.040 Uiso 1 1 calc R
H10C H 0.8694 0.0412 0.4586 0.040 Uiso 1 1 calc R
C11 C 0.8726(3) 0.2983(3) 0.34030(19) 0.0229(6) Uani 1 1 d .
H11A H 0.9601 0.2513 0.3512 0.028 Uiso 1 1 calc R
H11B H 0.8759 0.3670 0.4033 0.028 Uiso 1 1 calc R
C12 C 0.8950(3) 0.3780(2) 0.25091(19) 0.0195(5) Uani 1 1 d .
H12A H 0.9803 0.4693 0.2717 0.023 Uiso 1 1 calc R
H12B H 0.9262 0.3184 0.1940 0.023 Uiso 1 1 calc R
C13 C 0.7383(3) 0.5138(2) 0.16852(17) 0.0143(5) Uani 1 1 d .
C14 C 0.8908(3) 0.6008(3) 0.1385(2) 0.0229(6) Uani 1 1 d .
H14A H 0.9483 0.6750 0.1966 0.034 Uiso 1 1 calc R
H14B H 0.8648 0.6467 0.0804 0.034 Uiso 1 1 calc R
H14C H 0.9581 0.5370 0.1191 0.034 Uiso 1 1 calc R
C15 C 0.5889(3) 0.5547(2) 0.14400(16) 0.0130(5) Uani 1 1 d .
C16 C 0.6022(3) 0.6968(2) 0.12636(18) 0.0173(5) Uani 1 1 d .
H16 H 0.7055 0.7586 0.1266 0.021 Uiso 1 1 calc R
C17 C 0.4708(3) 0.7488(2) 0.10884(17) 0.0175(5) Uani 1 1 d .
H17 H 0.4836 0.8449 0.0968 0.021 Uiso 1 1 calc R
C18 C 0.3198(3) 0.6603(2) 0.10890(18) 0.0181(5) Uani 1 1 d .
H18 H 0.2287 0.6962 0.0977 0.022 Uiso 1 1 calc R
C19 C 0.3007(3) 0.5196(2) 0.12519(17) 0.0162(5) Uani 1 1 d .
H19 H 0.1964 0.4598 0.1255 0.019 Uiso 1 1 calc R
C20 C 0.4334(3) 0.4646(2) 0.14121(16) 0.0124(5) Uani 1 1 d .
H3B H 0.813(5) 0.650(5) 0.4752(12) 0.102(16) Uiso 1 1 d D
H3A H 0.740(5) 0.579(6) 0.402(6) 0.28(4) Uiso 1 1 d D

loop_
_atom_site_aniso_label
_atom_site_aniso_U_11
_atom_site_aniso_U_22
_atom_site_aniso_U_33
_atom_site_aniso_U_23
_atom_site_aniso_U_13
_atom_site_aniso_U_12
Cd1 0.00960(13) 0.01087(13) 0.01542(14) 0.00182(9) -0.00022(9) 0.00134(9)
Co1 0.00933(17) 0.01131(17) 0.01349(17) 0.00277(13) 0.00028(13) 0.00233(13)
N1 0.0115(10) 0.0118(10) 0.0141(10) 0.0045(8) 0.0003(8) 0.0028(8)
N2 0.0120(10) 0.0165(10) 0.0177(10) 0.0029(8) 0.0003(8) 0.0021(8)
N3 0.0097(10) 0.0143(10) 0.0173(10) 0.0025(8) -0.0004(8) 0.0007(8)
N4 0.0098(10) 0.0091(9) 0.0147(10) 0.0042(8) 0.0015(8) 0.0011(8)
N5 0.0145(11) 0.0224(11) 0.0177(11) 0.0017(9) 0.0026(9) 0.0069(9)
N6 0.0261(14) 0.0265(12) 0.0146(11) -0.0031(9) 0.0016(10) 0.0059(10)
N7 0.0188(13) 0.0649(19) 0.0345(15) -0.0117(13) 0.0068(11) 0.0065(12)
N8 0.0166(11) 0.0184(11) 0.0185(11) 0.0035(8) 0.0028(9) 0.0078(9)
N9 0.0172(11) 0.0121(10) 0.0152(11) 0.0033(8) 0.0042(8) -0.0033(9)
N10 0.0191(11) 0.0237(12) 0.0278(12) 0.0065(9) 0.0093(9) 0.0107(10)
O1 0.0123(8) 0.0104(8) 0.0198(9) 0.0042(6) -0.0040(7) 0.0005(6)
O2 0.0126(8) 0.0110(8) 0.0208(9) 0.0052(7) -0.0030(7) -0.0012(7)
O3 0.0349(12) 0.0397(12) 0.0346(12) 0.0034(10) 0.0058(10) 0.0069(10)
C1 0.0143(12) 0.0093(11) 0.0133(11) 0.0017(9) 0.0040(10) 0.0040(10)
C2 0.0128(12) 0.0140(12) 0.0160(12) 0.0062(10) 0.0049(10) 0.0050(10)
C3 0.0175(13) 0.0097(11) 0.0130(12) 0.0021(9) 0.0030(10) 0.0044(10)
C4 0.0174(13) 0.0167(13) 0.0186(13) 0.0036(10) 0.0021(10) 0.0050(10)
C5 0.0254(14) 0.0184(13) 0.0169(12) 0.0054(10) 0.0049(11) 0.0016(11)
C6 0.0322(16) 0.0179(13) 0.0219(14) 0.0110(11) 0.0026(12) 0.0062(12)
C7 0.0266(14) 0.0202(13) 0.0219(13) 0.0070(11) -0.0016(11) 0.0118(11)
C8 0.0192(13) 0.0150(12) 0.0137(12) 0.0033(9) 0.0025(10) 0.0075(10)
C9 0.0176(13) 0.0198(13) 0.0130(12) 0.0040(10) 0.0010(10) 0.0102(10)
C10 0.0221(14) 0.0281(15) 0.0346(16) 0.0110(12) 0.0017(12) 0.0130(12)
C11 0.0137(13) 0.0220(14) 0.0316(15) 0.0098(11) -0.0054(11) 0.0025(11)
C12 0.0111(12) 0.0180(13) 0.0291(14) 0.0067(10) 0.0005(10) 0.0030(10)
C13 0.0147(12) 0.0114(12) 0.0146(12) 0.0004(9) 0.0018(10) 0.0004(10)
C14 0.0141(12) 0.0230(14) 0.0316(15) 0.0122(11) 0.0030(11) 0.0003(11)
C15 0.0140(12) 0.0125(12) 0.0117(11) 0.0023(9) 0.0028(9) 0.0013(10)
C16 0.0165(13) 0.0143(12) 0.0189(12) 0.0041(10) 0.0025(10) -0.0007(10)
C17 0.0222(13) 0.0118(12) 0.0195(13) 0.0039(10) 0.0032(10) 0.0052(10)
C18 0.0166(13) 0.0163(12) 0.0227(13) 0.0034(10) 0.0037(10) 0.0062(10)
C19 0.0132(12) 0.0173(13) 0.0182(12) 0.0026(10) 0.0033(10) 0.0041(10)
C20 0.0138(12) 0.0118(12) 0.0116(11) 0.0023(9) 0.0011(9) 0.0033(9)

loop_
_atom_type_symbol
_atom_type_description
_atom_type_scat_dispersion_real
_atom_type_scat_dispersion_imag
_atom_type_scat_source
C C 0.0033 0.0016 'International Tables Vol C Tables 4.2.6.8 and 6.1.1.4'
H H 0.0000 0.0000 'International Tables Vol C Tables 4.2.6.8 and 6.1.1.4'
N N 0.0061 0.0033 'International Tables Vol C Tables 4.2.6.8 and 6.1.1.4'
O O 0.0106 0.0060 'International Tables Vol C Tables 4.2.6.8 and 6.1.1.4'
Co Co 0.3494 0.9721 'International Tables Vol C Tables 4.2.6.8 and 6.1.1.4'
Cd Cd -0.8075 1.2024 'International Tables Vol C Tables 4.2.6.8 and 6.1.1.4'

loop_
_geom_angle_atom_site_label_1
_geom_angle_atom_site_label_2
_geom_angle_atom_site_label_3
_geom_angle
_geom_angle_site_symmetry_1
_geom_angle_site_symmetry_3
O1 Cd1 O1 180.00(10) . 2
O1 Cd1 O2 105.21(6) . 2
O1 Cd1 O2 74.79(6) 2 2
O1 Cd1 O2 74.79(6) . .
O1 Cd1 O2 105.21(6) 2 .
O2 Cd1 O2 180.00(9) 2 .
O1 Cd1 N10 85.95(7) . 2_655
O1 Cd1 N10 94.05(7) 2 2_655
O2 Cd1 N10 89.57(7) 2 2_655
O2 Cd1 N10 90.43(7) . 2_655
O1 Cd1 N10 94.05(7) . 1_455
O1 Cd1 N10 85.95(7) 2 1_455
O2 Cd1 N10 90.43(7) 2 1_455
O2 Cd1 N10 89.57(7) . 1_455
N10 Cd1 N10 180.00(9) 2_655 1_455
N4 Co1 N1 84.87(8) . .
N4 Co1 N2 177.98(7) . .
N1 Co1 N2 93.88(8) . .
N4 Co1 N3 93.36(8) . .
N1 Co1 N3 173.72(8) . .
N2 Co1 N3 87.72(8) . .
N4 Co1 N5 90.16(8) . .
N1 Co1 N5 95.32(8) . .
N2 Co1 N5 91.54(9) . .
N3 Co1 N5 90.70(8) . .
N4 Co1 N8 88.31(8) . .
N1 Co1 N8 86.86(8) . .
N2 Co1 N8 90.04(8) . .
N3 Co1 N8 87.07(8) . .
N5 Co1 N8 177.21(8) . .
C2 N1 C3 121.32(18) . .
C2 N1 Co1 110.70(14) . .
C3 N1 Co1 125.98(15) . .
C9 N2 C11 121.46(19) . .
C9 N2 Co1 129.12(16) . .
C11 N2 Co1 109.31(14) . .
C13 N3 C12 120.49(19) . .
C13 N3 Co1 128.30(16) . .
C12 N3 Co1 110.55(14) . .
C1 N4 C20 122.71(18) . .
C1 N4 Co1 113.00(14) . .
C20 N4 Co1 124.23(14) . .
N6 N5 Co1 114.28(16) . .
N7 N6 N5 177.9(3) . .
N9 N8 Co1 122.06(16) . .
N10 N9 N8 177.8(2) . .
N9 N10 Cd1 136.77(17) . 1_655
C1 O1 Cd1 112.88(13) . .
C2 O2 Cd1 113.49(13) . .
H3B O3 H3A 83(5) . .
O1 C1 N4 128.8(2) . .
O1 C1 C2 118.54(19) . .
N4 C1 C2 112.60(19) . .
O2 C2 N1 128.6(2) . .
O2 C2 C1 118.1(2) . .
N1 C2 C1 113.28(19) . .
C4 C3 N1 119.0(2) . .
C4 C3 C8 119.5(2) . .
N1 C3 C8 121.5(2) . .
C5 C4 C3 121.3(2) . .
C5 C4 H4 119.3 . .
C3 C4 H4 119.3 . .
C4 C5 C6 119.6(2) . .
C4 C5 H5 120.2 . .
C6 C5 H5 120.2 . .
C7 C6 C5 119.5(2) . .
C7 C6 H6 120.3 . .
C5 C6 H6 120.3 . .
C6 C7 C8 122.8(2) . .
C6 C7 H7 118.6 . .
C8 C7 H7 118.6 . .
C7 C8 C3 117.3(2) . .
C7 C8 C9 117.4(2) . .
C3 C8 C9 125.12(19) . .
N2 C9 C8 121.2(2) . .
N2 C9 C10 120.8(2) . .
C8 C9 C10 117.96(19) . .
C9 C10 H10A 109.5 . .
C9 C10 H10B 109.5 . .
H10A C10 H10B 109.5 . .
C9 C10 H10C 109.5 . .
H10A C10 H10C 109.5 . .
H10B C10 H10C 109.5 . .
N2 C11 C12 109.39(19) . .
N2 C11 H11A 109.8 . .
C12 C11 H11A 109.8 . .
N2 C11 H11B 109.8 . .
C12 C11 H11B 109.8 . .
H11A C11 H11B 108.2 . .
N3 C12 C11 107.75(19) . .
N3 C12 H12A 110.2 . .
C11 C12 H12A 110.2 . .
N3 C12 H12B 110.2 . .
C11 C12 H12B 110.2 . .
H12A C12 H12B 108.5 . .
N3 C13 C15 121.2(2) . .
N3 C13 C14 120.0(2) . .
C15 C13 C14 118.75(19) . .
C13 C14 H14A 109.5 . .
C13 C14 H14B 109.5 . .
H14A C14 H14B 109.5 . .
C13 C14 H14C 109.5 . .
H14A C14 H14C 109.5 . .
H14B C14 H14C 109.5 . .
C16 C15 C20 117.5(2) . .
C16 C15 C13 117.47(19) . .
C20 C15 C13 124.99(19) . .
C17 C16 C15 122.3(2) . .
C17 C16 H16 118.9 . .
C15 C16 H16 118.9 . .
C16 C17 C18 119.5(2) . .
C16 C17 H17 120.2 . .
C18 C17 H17 120.2 . .
C17 C18 C19 120.3(2) . .
C17 C18 H18 119.8 . .
C19 C18 H18 119.8 . .
C18 C19 C20 120.7(2) . .
C18 C19 H19 119.7 . .
C20 C19 H19 119.7 . .
C19 C20 C15 119.72(19) . .
C19 C20 N4 120.19(19) . .
C15 C20 N4 120.04(19) . .

loop_
_geom_bond_atom_site_label_1
_geom_bond_atom_site_label_2
_geom_bond_distance
_geom_bond_site_symmetry_2
Cd1 O1 2.2487(16) .
Cd1 O1 2.2487(16) 2
Cd1 O2 2.2557(16) 2
Cd1 O2 2.2557(16) .
Cd1 N10 2.337(2) 2_655
Cd1 N10 2.337(2) 1_455
Co1 N4 1.9009(18) .
Co1 N1 1.9105(18) .
Co1 N2 1.9152(19) .
Co1 N3 1.9189(19) .
Co1 N5 1.956(2) .
Co1 N8 1.996(2) .
N1 C2 1.326(3) .
N1 C3 1.414(3) .
N2 C9 1.300(3) .
N2 C11 1.482(3) .
N3 C13 1.297(3) .
N3 C12 1.477(3) .
N4 C1 1.319(3) .
N4 C20 1.419(3) .
N5 N6 1.202(3) .
N6 N7 1.160(3) .
N8 N9 1.189(3) .
N9 N10 1.177(3) .
N10 Cd1 2.337(2) 1_655
O1 C1 1.258(3) .
O2 C2 1.262(3) .
O3 H3B 0.859(10) .
O3 H3A 0.856(10) .
C1 C2 1.534(3) .
C3 C4 1.404(3) .
C3 C8 1.415(3) .
C4 C5 1.385(3) .
C4 H4 0.9500 .
C5 C6 1.391(3) .
C5 H5 0.9500 .
C6 C7 1.373(3) .
C6 H6 0.9500 .
C7 C8 1.409(3) .
C7 H7 0.9500 .
C8 C9 1.484(3) .
C9 C10 1.517(3) .
C10 H10A 0.9800 .
C10 H10B 0.9800 .
C10 H10C 0.9800 .
C11 C12 1.510(3) .
C11 H11A 0.9900 .
C11 H11B 0.9900 .
C12 H12A 0.9900 .
C12 H12B 0.9900 .
C13 C15 1.472(3) .
C13 C14 1.510(3) .
C14 H14A 0.9800 .
C14 H14B 0.9800 .
C14 H14C 0.9800 .
C15 C16 1.410(3) .
C15 C20 1.414(3) .
C16 C17 1.374(3) .
C16 H16 0.9500 .
C17 C18 1.382(3) .
C17 H17 0.9500 .
C18 C19 1.386(3) .
C18 H18 0.9500 .
C19 C20 1.399(3) .
C19 H19 0.9500 .

loop_
_geom_torsion_atom_site_label_1
_geom_torsion_atom_site_label_2
_geom_torsion_atom_site_label_3
_geom_torsion_atom_site_label_4
_geom_torsion
_geom_torsion_site_symmetry_1
_geom_torsion_site_symmetry_4
N4 Co1 N1 C2 21.92(15) . .
N2 Co1 N1 C2 -156.49(16) . .
N3 Co1 N1 C2 -51.9(7) . .
N5 Co1 N1 C2 111.60(16) . .
N8 Co1 N1 C2 -66.66(16) . .
N4 Co1 N1 C3 -174.14(18) . .
N2 Co1 N1 C3 7.45(18) . .
N3 Co1 N1 C3 112.0(7) . .
N5 Co1 N1 C3 -84.46(18) . .
N8 Co1 N1 C3 97.28(18) . .
N4 Co1 N2 C9 -41(2) . .
N1 Co1 N2 C9 10.3(2) . .
N3 Co1 N2 C9 -163.6(2) . .
N5 Co1 N2 C9 105.8(2) . .
N8 Co1 N2 C9 -76.5(2) . .
N4 Co1 N2 C11 135(2) . .
N1 Co1 N2 C11 -173.46(15) . .
N3 Co1 N2 C11 12.62(15) . .
N5 Co1 N2 C11 -78.02(16) . .
N8 Co1 N2 C11 99.69(16) . .
N4 Co1 N3 C13 3.8(2) . .
N1 Co1 N3 C13 77.1(7) . .
N2 Co1 N3 C13 -177.9(2) . .
N5 Co1 N3 C13 -86.4(2) . .
N8 Co1 N3 C13 91.9(2) . .
N4 Co1 N3 C12 -166.83(15) . .
N1 Co1 N3 C12 -93.4(7) . .
N2 Co1 N3 C12 11.46(15) . .
N5 Co1 N3 C12 102.97(16) . .
N8 Co1 N3 C12 -78.70(16) . .
N1 Co1 N4 C1 -17.02(16) . .
N2 Co1 N4 C1 35(2) . .
N3 Co1 N4 C1 156.94(16) . .
N5 Co1 N4 C1 -112.35(17) . .
N8 Co1 N4 C1 69.97(16) . .
N1 Co1 N4 C20 160.46(18) . .
N2 Co1 N4 C20 -148(2) . .
N3 Co1 N4 C20 -25.58(18) . .
N5 Co1 N4 C20 65.13(17) . .
N8 Co1 N4 C20 -112.54(17) . .
N4 Co1 N5 N6 46.88(18) . .
N1 Co1 N5 N6 -37.98(18) . .
N2 Co1 N5 N6 -132.03(18) . .
N3 Co1 N5 N6 140.24(18) . .
N8 Co1 N5 N6 103.4(16) . .
Co1 N5 N6 N7 -139(7) . .
N4 Co1 N8 N9 168.98(18) . .
N1 Co1 N8 N9 -106.07(18) . .
N2 Co1 N8 N9 -12.19(18) . .
N3 Co1 N8 N9 75.53(18) . .
N5 Co1 N8 N9 112.4(16) . .
Co1 N8 N9 N10 121(6) . .
N8 N9 N10 Cd1 105(6) . 1_655
O1 Cd1 O1 C1 -7(100) 2 .
O2 Cd1 O1 C1 -166.95(14) 2 .
O2 Cd1 O1 C1 13.05(14) . .
N10 Cd1 O1 C1 -78.50(16) 2_655 .
N10 Cd1 O1 C1 101.50(16) 1_455 .
O1 Cd1 O2 C2 -8.24(15) . .
O1 Cd1 O2 C2 171.76(15) 2 .
O2 Cd1 O2 C2 108(100) 2 .
N10 Cd1 O2 C2 77.45(16) 2_655 .
N10 Cd1 O2 C2 -102.55(16) 1_455 .
Cd1 O1 C1 N4 166.6(2) . .
Cd1 O1 C1 C2 -16.0(2) . .
C20 N4 C1 O1 9.0(4) . .
Co1 N4 C1 O1 -173.50(19) . .
C20 N4 C1 C2 -168.56(18) . .
Co1 N4 C1 C2 9.0(2) . .
Cd1 O2 C2 N1 -179.23(19) . .
Cd1 O2 C2 C1 3.3(2) . .
C3 N1 C2 O2 -4.5(4) . .
Co1 N1 C2 O2 160.3(2) . .
C3 N1 C2 C1 173.10(18) . .
Co1 N1 C2 C1 -22.1(2) . .
O1 C1 C2 O2 9.1(3) . .
N4 C1 C2 O2 -173.1(2) . .
O1 C1 C2 N1 -168.8(2) . .
N4 C1 C2 N1 9.0(3) . .
C2 N1 C3 C4 -34.5(3) . .
Co1 N1 C3 C4 163.14(16) . .
C2 N1 C3 C8 146.4(2) . .
Co1 N1 C3 C8 -16.0(3) . .
N1 C3 C4 C5 177.9(2) . .
C8 C3 C4 C5 -3.0(3) . .
C3 C4 C5 C6 0.3(3) . .
C4 C5 C6 C7 2.2(4) . .
C5 C6 C7 C8 -1.9(4) . .
C6 C7 C8 C3 -0.8(3) . .
C6 C7 C8 C9 173.9(2) . .
C4 C3 C8 C7 3.2(3) . .
N1 C3 C8 C7 -177.7(2) . .
C4 C3 C8 C9 -171.1(2) . .
N1 C3 C8 C9 8.0(3) . .
C11 N2 C9 C8 165.1(2) . .
Co1 N2 C9 C8 -19.1(3) . .
C11 N2 C9 C10 -12.6(3) . .
Co1 N2 C9 C10 163.18(17) . .
C7 C8 C9 N2 -164.4(2) . .
C3 C8 C9 N2 9.9(3) . .
C7 C8 C9 C10 13.4(3) . .
C3 C8 C9 C10 -172.4(2) . .
C9 N2 C11 C12 142.9(2) . .
Co1 N2 C11 C12 -33.6(2) . .
C13 N3 C12 C11 156.4(2) . .
Co1 N3 C12 C11 -32.2(2) . .
N2 C11 C12 N3 42.7(3) . .
C12 N3 C13 C15 -173.8(2) . .
Co1 N3 C13 C15 16.4(3) . .
C12 N3 C13 C14 3.9(3) . .
Co1 N3 C13 C14 -165.86(17) . .
N3 C13 C15 C16 156.8(2) . .
C14 C13 C15 C16 -21.0(3) . .
N3 C13 C15 C20 -20.3(3) . .
C14 C13 C15 C20 161.9(2) . .
C20 C15 C16 C17 1.2(3) . .
C13 C15 C16 C17 -176.1(2) . .
C15 C16 C17 C18 0.4(4) . .
C16 C17 C18 C19 -0.8(4) . .
C17 C18 C19 C20 -0.4(4) . .
C18 C19 C20 C15 2.0(3) . .
C18 C19 C20 N4 179.3(2) . .
C16 C15 C20 C19 -2.3(3) . .
C13 C15 C20 C19 174.7(2) . .
C16 C15 C20 N4 -179.68(19) . .
C13 C15 C20 N4 -2.6(3) . .
C1 N4 C20 C19 27.6(3) . .
Co1 N4 C20 C19 -149.67(17) . .
C1 N4 C20 C15 -155.1(2) . .
Co1 N4 C20 C15 27.7(3) . .
